data_2002940
loop_
_publ_author_name
'Craven, B. M.'
'Ballas, F. L.'

_publ_section_title
;
 Thermal vibrations in potassium 3-benzoyl-2-thiophenecarboxylate
;
_journal_issue 3
_journal_name_full 'Acta Crystallographica Section B'
_journal_page_first 375
_journal_page_last 379
_journal_paper_doi 10.1107/S0108768198012907
_journal_volume 55
_journal_year 1999
_chemical_formula_iupac 'K +.C12 H7 O3 S -'
_chemical_formula_sum 'C12 H7 K O3 S'
_chemical_formula_weight 270.1
_chemical_name_systematic 'Potassium 3-benzoylthiophene-2-carboxylate'
_space_group_IT_number 61
_symmetry_cell_setting orthorhombic
_symmetry_space_group_name_Hall '-P 2ac 2ab'
_symmetry_space_group_name_H-M 'P b c a'
_cell_angle_alpha 90
_cell_angle_beta 90
_cell_angle_gamma 90
_cell_formula_units_Z 8
_cell_length_a 10.7600(10)
_cell_length_b 7.7400(10)
_cell_length_c 27.145(3)
_cell_measurement_reflns_used 22
_cell_measurement_temperature 293
_cell_measurement_theta_max 30.0
_cell_measurement_theta_min 26.0
_cell_volume 2260.7(4)
_computing_cell_refinement CAD4(Enraf-Nonius)
_computing_data_collection CAD4(Enraf-Nonius)
_computing_data_reduction xtal_DIFDAT_ABSORB_SORTRF_ADDREF
_computing_molecular_graphics xtal
_computing_publication_material xtal_BONDLA_CIFIO
_computing_structure_refinement xtal_CRYLSQ
_computing_structure_solution xtal
_diffrn_ambient_temperature 293
_diffrn_measurement_device CAD4
_diffrn_measurement_method 'Peak/background in \w /2\q scan'
_diffrn_radiation_monochromator 'Ni filter'
_diffrn_radiation_source 'AEG fine focus Cu anode'
_diffrn_radiation_type 'Cu K\a'
_diffrn_radiation_wavelength 1.5418
_diffrn_reflns_av_R_equivalents 0.027
_diffrn_reflns_av_sigmaI/netI .03
_diffrn_reflns_limit_h_max 13
_diffrn_reflns_limit_h_min -13
_diffrn_reflns_limit_k_max 9
_diffrn_reflns_limit_k_min 0
_diffrn_reflns_limit_l_max 32
_diffrn_reflns_limit_l_min 0
_diffrn_reflns_number 4158
_diffrn_reflns_reduction_process No_monochr_Lp_applied
_diffrn_reflns_theta_max 69.9
_diffrn_reflns_theta_min 3.26
_diffrn_standards_decay_% 1
_diffrn_standards_interval_time 50
_diffrn_standards_number 3
_exptl_absorpt_coefficient_mu 5.79
_exptl_absorpt_correction_T_max 0.426
_exptl_absorpt_correction_T_min 0.274
_exptl_absorpt_correction_type 'Analytical integration'
_exptl_absorpt_process_details 'Method of Alcock (1974)'
_exptl_crystal_colour 'Pale yellow'
_exptl_crystal_density_diffrn 1.589
_exptl_crystal_density_meas ?
_exptl_crystal_description 'All faces of forms {001} and {111}'
_exptl_crystal_F_000 1104
_exptl_crystal_size_max 0.370
_exptl_crystal_size_mid 0.370
_exptl_crystal_size_min 0.309
_refine_diff_density_max .26
_refine_diff_density_min -.33
_refine_ls_abs_structure_details none
_refine_ls_abs_structure_Flack 0
_refine_ls_extinction_coef '22(4) x 10^4^ rad^-1^'
_refine_ls_extinction_method Becker-Coppens
_refine_ls_goodness_of_fit_all 2.486
_refine_ls_goodness_of_fit_obs 2.561
_refine_ls_matrix_type full
_refine_ls_number_constraints 0
_refine_ls_number_parameters 183
_refine_ls_number_reflns 2014
_refine_ls_number_restraints 0
_refine_ls_R_factor_all .034
_refine_ls_R_factor_obs .032
_refine_ls_shift/esd_max .0003
_refine_ls_shift/esd_mean .00002
_refine_ls_structure_factor_coef F
_refine_ls_weighting_details 'w=\s^-2^(F); \s^-2^(I)= \s^-2^~exp~ + 0.02I^2^'
_refine_ls_weighting_scheme calc
_refine_ls_wR_factor_all .037
_refine_ls_wR_factor_obs .036
_reflns_number_observed 2014
_reflns_number_total 2141
_reflns_observed_criterion refl_observed_if_F____>_1.0_sigma(F___)
_cod_data_source_file bk0064.cif
_cod_data_source_block I
_cod_depositor_comments
;
The following automatic conversions were performed:

'_refine_ls_weighting_scheme' value 'w=\s^-2^(F); \s^-2^(I)=
\s^-2^~exp~ + 0.02I^2^' was changed to 'calc'. New tag
'_refine_ls_weighting_details' was created. The value of the new tag
was set to 'w=\s^-2^(F); \s^-2^(I)= \s^-2^~exp~ + 0.02I^2^'.

Automatic conversion script
Id: cif_fix_values 3143 2015-03-26 13:38:13Z robertas 
;
_cod_database_code 2002940

loop_
_symmetry_equiv_pos_as_xyz
+x,+y,+z
1/2-x,-y,1/2+z
1/2+x,1/2-y,-z
-x,1/2+y,1/2-z
-x,-y,-z
1/2+x,+y,1/2-z
1/2-x,1/2+y,+z
+x,1/2-y,1/2+z

loop_
_atom_site_aniso_label
_atom_site_aniso_U_11
_atom_site_aniso_U_22
_atom_site_aniso_U_33
_atom_site_aniso_U_12
_atom_site_aniso_U_13
_atom_site_aniso_U_23
K .0389(2) .0372(2) .0397(2) .00077(16) .00232(15) -.00196(16)
S1 .0401(2) .0358(2) .0436(3) .00701(18) .00028(19) .0082(2)
C1 .0297(8) .0362(9) .0282(8) -.0011(7) .0022(6) .0003(7)
C2 .0295(8) .0298(8) .0288(9) .0009(6) .0028(6) .0025(6)
C3 .0302(8) .0306(8) .0289(8) -.0021(6) .0021(6) .0009(7)
C4 .0435(10) .0364(9) .0408(11) -.0023(8) -.0019(8) -.0070(8)
C5 .0482(11) .0308(9) .0557(13) .0006(8) .0063(9) -.0042(9)
O1 .0474(7) .0349(6) .0379(7) .0077(5) -.0034(5) -.0028(5)
O2 .0398(6) .0467(7) .0329(7) .0002(6) -.0071(5) .0005(6)
C6 .0337(8) .0355(9) .0311(9) .0025(7) -.0030(7) -.0011(7)
O3 .0324(7) .0682(10) .0733(12) .0094(6) .0074(7) .0209(9)
C7 .0396(9) .0284(8) .0256(8) .0017(7) -.0033(7) -.0043(6)
C8 .0499(11) .0379(9) .0375(11) .0052(8) -.0107(8) .0013(8)
C9 .0792(16) .0409(11) .0376(12) .0036(10) -.0140(10) .0104(9)
C10 .0771(15) .0413(11) .0382(12) -.0100(10) .0062(10) .0056(9)
C11 .0528(12) .0433(11) .0427(12) -.0074(9) .0071(9) .0009(9)
C12 .0409(9) .0341(9) .0324(9) .0018(7) .0010(7) .0002(7)

loop_
_atom_site_label
_atom_site_fract_x
_atom_site_fract_y
_atom_site_fract_z
_atom_site_U_iso_or_equiv
_atom_site_thermal_displace_type
_atom_site_calc_attached_atom
K .33560(4) .02464(5) -.042742(15) .0386(2) Uani K
S1 .37341(4) .65858(6) .058823(19) .0398(2) Uani S
C1 .41217(15) .3135(2) .03443(6) .0313(8) Uani C
C2 .43791(14) .4598(2) .06870(7) .0294(8) Uani C
C3 .51328(15) .4623(2) .10929(6) .0299(8) Uani C
C4 .51837(18) .6268(2) .13223(8) .0402(10) Uani C
C5 .44638(19) .7447(2) .10861(9) .0449(11) Uani C
O1 .46176(12) .17154(16) .04483(5) .0401(7) Uani O
O2 .34303(11) .34482(18) -.00136(5) .0398(7) Uani O
C6 .58073(16) .3088(2) .12859(7) .0334(9) Uani C
O3 .69051(13) .2868(2) .11966(7) .0580(10) Uani O
C7 .51255(16) .1899(2) .16245(6) .0312(8) Uani C
C8 .5787(2) .0727(3) .19097(8) .0418(10) Uani C
C9 .5170(2) -.0329(3) .22375(8) .0526(13) Uani C
C10 .3893(2) -.0253(3) .22773(9) .0522(13) Uani C
C11 .3228(2) .0880(3) .19922(8) .0463(11) Uani C
C12 .38375(17) .1966(2) .16683(7) .0358(9) Uani C
H4 .567(2) .650(3) .1617(10) .061(7) Uiso H
H5 .441(2) .866(4) .1157(11) .072(8) Uiso H
H8 .665(2) .066(3) .1865(9) .043(6) Uiso H
H9 .561(2) -.101(3) .2466(11) .064(7) Uiso H
H10 .346(2) -.095(4) .2506(12) .073(8) Uiso H
H11 .238(2) .081(3) .2027(9) .057(7) Uiso H
H12 .340(2) .279(3) .1473(8) .041(6) Uiso H

loop_
_atom_type_symbol
_atom_type_description
_atom_type_scat_dispersion_real
_atom_type_scat_dispersion_imag
_atom_type_scat_source
C ? .017 .009 Int._Tables_Vol_IV_Tables_2.2B_and_2.3.1
H ? 0 0 Int._Tables_Vol_IV_Tables_2.2B_and_2.3.1
O ? .047 .032 Int._Tables_Vol_IV_Tables_2.2B_and_2.3.1
S ? .319 .557 Int._Tables_Vol_IV_Tables_2.2B_and_2.3.1
K ? .365 1.066 Int._Tables_Vol_IV_Tables_2.2B_and_2.3.1

loop_
_geom_angle_atom_site_label_1
_geom_angle_atom_site_label_2
_geom_angle_atom_site_label_3
_geom_angle
_geom_angle_publ_flag
O1 K O2 46.00(10) no
C2 S1 C5 92.30(10) yes
C2 C1 O1 116.5(2) yes
C2 C1 O2 116.7(2) yes
O1 C1 O2 126.9(2) yes
S1 C2 C1 120.70(10) yes
S1 C2 C3 110.70(10) yes
C1 C2 C3 128.5(2) yes
C2 C3 C4 112.9(2) yes
C2 C3 C6 124.1(2) yes
C4 C3 C6 122.9(2) yes
C3 C4 C5 112.0(2) yes
C3 C4 H4 123.3(9) no
C5 C4 H4 124.7(9) no
S1 C5 C4 112.1(2) yes
S1 C5 H5 121.0(9) no
C4 C5 H5 126.7(9) no
C3 C6 O3 121.0(2) yes
C3 C6 C7 118.0(2) yes
O3 C6 C7 120.9(2) yes
C6 C7 C8 119.6(2) yes
C6 C7 C12 121.3(2) yes
C8 C7 C12 119.1(2) yes
C7 C8 C9 120.0(2) no
C7 C8 H8 118(2) no
C9 C8 H8 122(2) no
C8 C9 C10 120.4(2) no
C8 C9 H9 120.8(2) no
C10 C9 H9 118(2) no
C9 C10 C11 120.2(2) no
C9 C10 H10 121(2) no
C11 C10 H10 119(2) no
C10 C11 C12 120.0(2) no
C10 C11 H11 115(2) no
C12 C11 H11 125(2) no
C7 C12 C11 120.3(2) no
C7 C12 H12 118(2) no
C11 C12 H12 122(2) no

loop_
_geom_bond_atom_site_label_1
_geom_bond_atom_site_label_2
_geom_bond_distance
_geom_bond_publ_flag
K O1 2.9642(14) no
K O2 2.7220(15) no
S1 C2 1.7091(17) no
S1 C5 1.699(2) no
C1 C2 1.492(2) no
C1 O1 1.253(2) no
C1 O2 1.247(2) no
C2 C3 1.368(2) no
C3 C4 1.418(3) no
C3 C6 1.488(2) no
C4 C5 1.358(3) no
C4 H4 .97(3) no
C5 H5 .96(3) no
C6 O3 1.218(2) no
C6 C7 1.493(2) no
C7 C8 1.389(3) no
C7 C12 1.392(3) no
C8 C9 1.379(3) no
C8 H8 .94(2) no
C9 C10 1.380(4) no
C9 H9 .94(3) no
C10 C11 1.371(3) no
C10 H10 .95(3) no
C11 C12 1.382(3) no
C11 H11 .92(2) no
C12 H12 .95(2) no

loop_
_geom_torsion_atom_site_label_1
_geom_torsion_atom_site_label_2
_geom_torsion_atom_site_label_3
_geom_torsion_atom_site_label_4
_geom_torsion
_geom_torsion_publ_flag
S1 C2 C1 O2 .6(2) no
C2 C3 C6 C7 -84.7(2) no
